data_4075931
loop_
_publ_author_name
'Bernskoetter, Wesley H.'
'Lobkovsky, Emil'
'Chirik, Paul J.'

_publ_section_title
;
 C&#x2212;H Bond Activation Reactions with Ligand Adducts of a
 \b-Diiminate Iridium Dihydride
;
_journal_issue 18
_journal_name_full Organometallics
_journal_page_first 4367
_journal_paper_doi 10.1021/om050301n
_journal_volume 24
_journal_year 2005
_chemical_formula_sum 'C38 H62 Ir N2 P'
_chemical_formula_weight 770.07
_chemical_name_systematic
; 
 ? 
;
_space_group_IT_number 14
_symmetry_cell_setting monoclinic
_symmetry_space_group_name_Hall '-P 2ybc'
_symmetry_space_group_name_H-M 'P 1 21/c 1'
_atom_sites_solution_hydrogens geom
_atom_sites_solution_primary direct
_atom_sites_solution_secondary difmap
_audit_creation_method SHELXL-97
_cell_angle_alpha 90.00
_cell_angle_beta 90.934(2)
_cell_angle_gamma 90.00
_cell_formula_units_Z 8
_cell_length_a 12.0335(13)
_cell_length_b 18.933(2)
_cell_length_c 32.952(4)
_cell_measurement_temperature 143(2)
_cell_volume 7506.5(15)
_computing_cell_refinement 'Bruker SAINT'
_computing_data_collection 'Bruker SMART'
_computing_data_reduction 'Bruker SHELXTL'
_computing_molecular_graphics 'Bruker SHELXTL'
_computing_publication_material 'Bruker SHELXTL'
_computing_structure_refinement 'SHELXL-97 (Sheldrick, 1997)'
_computing_structure_solution 'SHELXS-97 (Sheldrick, 1990)'
_diffrn_ambient_temperature 143(2)
_diffrn_measured_fraction_theta_full 0.995
_diffrn_measured_fraction_theta_max 0.995
_diffrn_measurement_device_type 'Bruker 1K CCD area detector'
_diffrn_measurement_method '0.3 deg. omega scans'
_diffrn_radiation_monochromator graphite
_diffrn_radiation_source 'fine-focus sealed tube'
_diffrn_radiation_type MoK\a
_diffrn_radiation_wavelength 0.71073
_diffrn_reflns_av_R_equivalents 0.0915
_diffrn_reflns_av_sigmaI/netI 0.1002
_diffrn_reflns_limit_h_max 14
_diffrn_reflns_limit_h_min -14
_diffrn_reflns_limit_k_max 22
_diffrn_reflns_limit_k_min -22
_diffrn_reflns_limit_l_max 38
_diffrn_reflns_limit_l_min -38
_diffrn_reflns_number 44189
_diffrn_reflns_theta_full 24.75
_diffrn_reflns_theta_max 24.75
_diffrn_reflns_theta_min 2.47
_exptl_absorpt_coefficient_mu 3.626
_exptl_absorpt_correction_T_max 0.8395
_exptl_absorpt_correction_T_min 0.6123
_exptl_absorpt_correction_type SADABS
_exptl_crystal_colour yellow
_exptl_crystal_density_diffrn 1.363
_exptl_crystal_density_method 'not measured'
_exptl_crystal_description plate
_exptl_crystal_F_000 3168
_exptl_crystal_size_max 0.15
_exptl_crystal_size_mid 0.10
_exptl_crystal_size_min 0.05
_refine_diff_density_max 3.404
_refine_diff_density_min -2.397
_refine_diff_density_rms 0.186
_refine_ls_extinction_method none
_refine_ls_goodness_of_fit_ref 1.112
_refine_ls_hydrogen_treatment riding
_refine_ls_matrix_type full
_refine_ls_number_parameters 752
_refine_ls_number_reflns 12802
_refine_ls_number_restraints 456
_refine_ls_restrained_S_all 1.093
_refine_ls_R_factor_all 0.1075
_refine_ls_R_factor_gt 0.0686
_refine_ls_shift/su_max 0.257
_refine_ls_shift/su_mean 0.023
_refine_ls_structure_factor_coef Fsqd
_refine_ls_weighting_details 'calc w=1/[\s^2^(Fo^2^)+(0.0452P)^2^+87.7812P] where P=(Fo^2^+2Fc^2^)/3'
_refine_ls_weighting_scheme calc
_refine_ls_wR_factor_gt 0.1397
_refine_ls_wR_factor_ref 0.1515
_reflns_number_gt 9119
_reflns_number_total 12802
_reflns_threshold_expression >2sigma(I)
_cod_data_source_file om050301nsi20050418_034403.cif
_cod_data_source_block wb6
_cod_depositor_comments
;
The following automatic conversions were performed:

'_symmetry_cell_setting' value 'Monoclinic' changed to 'monoclinic'
according to /home/saulius/struct/CIF-dictionaries/cif_core.dic
dictionary named 'cif_core.dic' version 2.4.1 from 2010-06-29.

Automatic conversion script
Id: cif_fix_values 1715 2011-07-08 13:25:40Z adriana 
;
_cod_original_cell_volume 7506.6(14)
_cod_original_sg_symbol_H-M P2(1)/c
_cod_database_code 4075931

loop_
_symmetry_equiv_pos_as_xyz
'x, y, z'
'-x, y+1/2, -z+1/2'
'-x, -y, -z'
'x, -y-1/2, z-1/2'

loop_
_atom_site_label
_atom_site_type_symbol
_atom_site_fract_x
_atom_site_fract_y
_atom_site_fract_z
_atom_site_U_iso_or_equiv
_atom_site_adp_type
_atom_site_occupancy
_atom_site_symmetry_multiplicity
_atom_site_calc_flag
_atom_site_refinement_flags
Ir1 Ir 0.79757(3) 0.704789(19) 0.566713(11) 0.01792(9) Uani 1 1 d .
P1 P 0.7397(2) 0.59533(13) 0.56986(7) 0.0210(6) Uani 1 1 d .
N1 N 0.9519(6) 0.7216(4) 0.5991(2) 0.0185(18) Uani 1 1 d U
N2 N 0.7426(6) 0.8018(4) 0.5858(2) 0.0214(18) Uani 1 1 d U
C1 C 0.6591(8) 0.5619(6) 0.5252(3) 0.031(3) Uani 1 1 d U
H1A H 0.6525 0.5094 0.5280 0.037 Uiso 1 1 calc R
C2 C 0.7156(9) 0.5774(6) 0.4847(3) 0.042(3) Uani 1 1 d U
H2A H 0.6698 0.5587 0.4623 0.063 Uiso 1 1 calc R
H2B H 0.7889 0.5550 0.4845 0.063 Uiso 1 1 calc R
H2C H 0.7240 0.6286 0.4814 0.063 Uiso 1 1 calc R
C3 C 0.5406(8) 0.5929(6) 0.5234(3) 0.042(3) Uani 1 1 d U
H3A H 0.5006 0.5739 0.4997 0.063 Uiso 1 1 calc R
H3B H 0.5448 0.6444 0.5213 0.063 Uiso 1 1 calc R
H3C H 0.5012 0.5800 0.5481 0.063 Uiso 1 1 calc R
C4 C 0.6402(8) 0.5917(5) 0.6125(3) 0.032(3) Uani 1 1 d U
H4A H 0.5849 0.6295 0.6060 0.038 Uiso 1 1 calc R
C5 C 0.5673(9) 0.5229(6) 0.6179(4) 0.057(4) Uani 1 1 d U
H5A H 0.5183 0.5289 0.6411 0.086 Uiso 1 1 calc R
H5B H 0.6161 0.4822 0.6226 0.086 Uiso 1 1 calc R
H5C H 0.5223 0.5150 0.5932 0.086 Uiso 1 1 calc R
C6 C 0.6941(9) 0.6155(6) 0.6516(3) 0.043(3) Uani 1 1 d U
H6A H 0.6397 0.6138 0.6734 0.064 Uiso 1 1 calc R
H6B H 0.7211 0.6640 0.6485 0.064 Uiso 1 1 calc R
H6C H 0.7567 0.5843 0.6584 0.064 Uiso 1 1 calc R
C7 C 0.8483(7) 0.5269(5) 0.5794(3) 0.025(2) Uani 1 1 d U
H7A H 0.8952 0.5458 0.6022 0.030 Uiso 1 1 calc R
C8 C 0.8036(9) 0.4546(5) 0.5947(4) 0.046(3) Uani 1 1 d U
H8A H 0.8660 0.4220 0.5990 0.069 Uiso 1 1 calc R
H8B H 0.7520 0.4348 0.5744 0.069 Uiso 1 1 calc R
H8C H 0.7649 0.4615 0.6203 0.069 Uiso 1 1 calc R
C9 C 0.9266(8) 0.5159(5) 0.5450(3) 0.036(3) Uani 1 1 d U
H9A H 0.9810 0.4795 0.5525 0.053 Uiso 1 1 calc R
H9B H 0.9654 0.5603 0.5393 0.053 Uiso 1 1 calc R
H9C H 0.8846 0.5009 0.5208 0.053 Uiso 1 1 calc R
C10 C 0.7419(8) 0.9171(5) 0.6216(3) 0.037(3) Uani 1 1 d U
H10A H 0.6681 0.9203 0.6087 0.055 Uiso 1 1 calc R
H10B H 0.7897 0.9545 0.6110 0.055 Uiso 1 1 calc R
H10C H 0.7351 0.9227 0.6511 0.055 Uiso 1 1 calc R
C11 C 0.7928(7) 0.8454(5) 0.6125(3) 0.022(2) Uani 1 1 d U
C12 C 0.8979(7) 0.8329(5) 0.6291(3) 0.022(2) Uani 1 1 d U
H12A H 0.9212 0.8658 0.6493 0.027 Uiso 1 1 calc R
C13 C 0.9746(8) 0.7798(5) 0.6208(3) 0.024(2) Uani 1 1 d U
C14 C 1.0914(8) 0.7945(6) 0.6358(4) 0.045(3) Uani 1 1 d U
H14A H 1.1397 0.7549 0.6286 0.067 Uiso 1 1 calc R
H14B H 1.0916 0.8002 0.6653 0.067 Uiso 1 1 calc R
H14C H 1.1188 0.8378 0.6231 0.067 Uiso 1 1 calc R
C15 C 1.0435(7) 0.6754(5) 0.5917(3) 0.023(2) Uani 1 1 d U
C16 C 1.0780(8) 0.6251(5) 0.6214(3) 0.028(2) Uani 1 1 d U
C17 C 1.1661(8) 0.5819(5) 0.6134(3) 0.037(3) Uani 1 1 d U
H17A H 1.1910 0.5493 0.6334 0.044 Uiso 1 1 calc R
C18 C 1.2194(8) 0.5848(6) 0.5766(3) 0.040(3) Uani 1 1 d U
H18A H 1.2783 0.5529 0.5713 0.048 Uiso 1 1 calc R
C19 C 1.1875(8) 0.6336(6) 0.5477(3) 0.040(3) Uani 1 1 d U
H19A H 1.2262 0.6357 0.5228 0.047 Uiso 1 1 calc R
C20 C 1.1006(8) 0.6797(5) 0.5541(3) 0.030(3) Uani 1 1 d U
C21 C 1.0289(9) 0.6224(6) 0.6644(3) 0.045(3) Uani 1 1 d U
H21A H 0.9620 0.6537 0.6652 0.054 Uiso 1 1 calc R
C22 C 0.9957(10) 0.5489(7) 0.6771(4) 0.064(4) Uani 1 1 d U
H22A H 0.9649 0.5504 0.7045 0.096 Uiso 1 1 calc R
H22B H 1.0611 0.5180 0.6771 0.096 Uiso 1 1 calc R
H22C H 0.9395 0.5305 0.6581 0.096 Uiso 1 1 calc R
C23 C 1.1128(12) 0.6474(7) 0.6967(4) 0.069(4) Uani 1 1 d U
H23A H 1.0791 0.6447 0.7235 0.104 Uiso 1 1 calc R
H23B H 1.1342 0.6963 0.6911 0.104 Uiso 1 1 calc R
H23C H 1.1788 0.6171 0.6962 0.104 Uiso 1 1 calc R
C24 C 1.0702(8) 0.7351(6) 0.5224(3) 0.034(3) Uani 1 1 d U
H24A H 0.9972 0.7563 0.5300 0.041 Uiso 1 1 calc R
C25 C 1.1574(10) 0.7944(7) 0.5228(4) 0.060(4) Uani 1 1 d U
H25A H 1.1367 0.8303 0.5026 0.091 Uiso 1 1 calc R
H25B H 1.2303 0.7747 0.5162 0.091 Uiso 1 1 calc R
H25C H 1.1611 0.8161 0.5498 0.091 Uiso 1 1 calc R
C26 C 1.0566(11) 0.7028(7) 0.4806(3) 0.058(4) Uani 1 1 d U
H26A H 1.0007 0.6652 0.4814 0.087 Uiso 1 1 calc R
H26B H 1.1278 0.6830 0.4721 0.087 Uiso 1 1 calc R
H26C H 1.0326 0.7393 0.4613 0.087 Uiso 1 1 calc R
C27 C 0.6443(7) 0.8318(5) 0.5648(3) 0.0185(19) Uiso 1 1 d U
C28 C 0.6609(8) 0.8746(5) 0.5309(3) 0.029(2) Uani 1 1 d U
C29 C 0.5671(9) 0.9035(6) 0.5117(3) 0.042(3) Uani 1 1 d U
H29A H 0.5762 0.9327 0.4885 0.051 Uiso 1 1 calc R
C30 C 0.4615(9) 0.8905(6) 0.5256(3) 0.045(3) Uani 1 1 d U
H30A H 0.3988 0.9099 0.5117 0.054 Uiso 1 1 calc R
C31 C 0.4465(9) 0.8490(6) 0.5599(4) 0.043(3) Uani 1 1 d U
H31A H 0.3735 0.8409 0.5695 0.051 Uiso 1 1 calc R
C32 C 0.5365(7) 0.8195(5) 0.5804(3) 0.030(3) Uani 1 1 d U
C33 C 0.7751(9) 0.8868(6) 0.5143(3) 0.038(3) Uani 1 1 d U
H33A H 0.8312 0.8720 0.5353 0.045 Uiso 1 1 calc R
C34 C 0.7895(10) 0.8406(6) 0.4769(3) 0.050(3) Uani 1 1 d U
H34A H 0.7777 0.7910 0.4842 0.075 Uiso 1 1 calc R
H34B H 0.8649 0.8465 0.4666 0.075 Uiso 1 1 calc R
H34C H 0.7353 0.8545 0.4559 0.075 Uiso 1 1 calc R
C35 C 0.7964(10) 0.9649(6) 0.5036(3) 0.049(3) Uani 1 1 d U
H35A H 0.7888 0.9940 0.5280 0.074 Uiso 1 1 calc R
H35B H 0.7422 0.9803 0.4829 0.074 Uiso 1 1 calc R
H35C H 0.8716 0.9699 0.4930 0.074 Uiso 1 1 calc R
C36 C 0.5169(8) 0.7733(6) 0.6180(3) 0.037(3) Uani 1 1 d U
H36A H 0.5851 0.7441 0.6228 0.045 Uiso 1 1 calc R
C37 C 0.4984(12) 0.8173(7) 0.6553(4) 0.066(4) Uani 1 1 d U
H37A H 0.5617 0.8491 0.6596 0.100 Uiso 1 1 calc R
H37B H 0.4911 0.7863 0.6789 0.100 Uiso 1 1 calc R
H37C H 0.4302 0.8451 0.6517 0.100 Uiso 1 1 calc R
C38 C 0.4168(8) 0.7220(6) 0.6113(4) 0.050(3) Uani 1 1 d U
H38A H 0.4297 0.6927 0.5874 0.075 Uiso 1 1 calc R
H38B H 0.3485 0.7494 0.6072 0.075 Uiso 1 1 calc R
H38C H 0.4093 0.6917 0.6352 0.075 Uiso 1 1 calc R
Ir1' Ir 0.70608(3) 0.660604(19) 0.820025(11) 0.02024(9) Uani 1 1 d .
P1' P 0.7536(2) 0.77184(13) 0.81169(8) 0.0239(6) Uani 1 1 d .
N1' N 0.5531(5) 0.6459(4) 0.85152(19) 0.0162(17) Uani 1 1 d U
N2' N 0.7678(6) 0.5690(4) 0.8466(2) 0.0211(18) Uani 1 1 d U
C1' C 0.8243(9) 0.7933(6) 0.7644(3) 0.039(3) Uani 1 1 d U
H1'A H 0.8249 0.8459 0.7617 0.046 Uiso 1 1 calc R
C2' C 0.7641(10) 0.7630(7) 0.7259(3) 0.051(3) Uani 1 1 d U
H2'A H 0.8053 0.7763 0.7017 0.076 Uiso 1 1 calc R
H2'B H 0.6886 0.7822 0.7240 0.076 Uiso 1 1 calc R
H2'C H 0.7606 0.7114 0.7279 0.076 Uiso 1 1 calc R
C3' C 0.9450(9) 0.7682(7) 0.7634(4) 0.066(4) Uani 1 1 d U
H3'A H 0.9778 0.7818 0.7375 0.099 Uiso 1 1 calc R
H3'B H 0.9474 0.7167 0.7662 0.099 Uiso 1 1 calc R
H3'C H 0.9873 0.7900 0.7857 0.099 Uiso 1 1 calc R
C4' C 0.8562(9) 0.7938(6) 0.8511(3) 0.040(3) Uani 1 1 d U
H4'A H 0.9133 0.7557 0.8492 0.048 Uiso 1 1 calc R
C5' C 0.9238(10) 0.8631(7) 0.8496(4) 0.067(4) Uani 1 1 d U
H5'A H 0.9756 0.8651 0.8728 0.100 Uiso 1 1 calc R
H5'B H 0.8731 0.9036 0.8506 0.100 Uiso 1 1 calc R
H5'C H 0.9657 0.8648 0.8243 0.100 Uiso 1 1 calc R
C6' C 0.8066(10) 0.7842(7) 0.8942(3) 0.060(4) Uani 1 1 d U
H6'A H 0.8634 0.7955 0.9148 0.090 Uiso 1 1 calc R
H6'B H 0.7824 0.7351 0.8976 0.090 Uiso 1 1 calc R
H6'C H 0.7428 0.8158 0.8972 0.090 Uiso 1 1 calc R
C7' C 0.6439(8) 0.8387(5) 0.8151(2) 0.023(2) Uani 1 1 d U
H7'A H 0.6013 0.8237 0.8394 0.028 Uiso 1 1 calc R
C8' C 0.6735(11) 0.9155(6) 0.8244(4) 0.064(4) Uani 1 1 d U
H8'A H 0.6053 0.9438 0.8252 0.095 Uiso 1 1 calc R
H8'B H 0.7219 0.9339 0.8032 0.095 Uiso 1 1 calc R
H8'C H 0.7121 0.9182 0.8508 0.095 Uiso 1 1 calc R
C9' C 0.5578(9) 0.8380(6) 0.7814(3) 0.047(3) Uani 1 1 d U
H9'A H 0.5032 0.8754 0.7861 0.070 Uiso 1 1 calc R
H9'B H 0.5201 0.7921 0.7809 0.070 Uiso 1 1 calc R
H9'C H 0.5939 0.8460 0.7554 0.070 Uiso 1 1 calc R
C10' C 0.7751(8) 0.4637(5) 0.8901(3) 0.029(3) Uani 1 1 d U
H10D H 0.8476 0.4592 0.8773 0.044 Uiso 1 1 calc R
H10E H 0.7291 0.4226 0.8831 0.044 Uiso 1 1 calc R
H10F H 0.7855 0.4661 0.9197 0.044 Uiso 1 1 calc R
C11' C 0.7183(8) 0.5300(5) 0.8753(3) 0.024(2) Uani 1 1 d U
C12' C 0.6144(7) 0.5438(5) 0.8906(3) 0.022(2) Uani 1 1 d U
H12B H 0.5942 0.5163 0.9134 0.027 Uiso 1 1 calc R
C13' C 0.5345(7) 0.5927(5) 0.8771(3) 0.021(2) Uani 1 1 d U
C14' C 0.4164(7) 0.5766(5) 0.8917(3) 0.036(3) Uani 1 1 d U
H14D H 0.3648 0.6124 0.8810 0.055 Uiso 1 1 calc R
H14E H 0.4157 0.5774 0.9215 0.055 Uiso 1 1 calc R
H14F H 0.3933 0.5299 0.8820 0.055 Uiso 1 1 calc R
C15' C 0.4594(7) 0.6870(5) 0.8398(3) 0.021(2) Uani 1 1 d U
C16' C 0.4250(7) 0.7444(5) 0.8652(3) 0.026(2) Uani 1 1 d U
C17' C 0.3328(8) 0.7838(6) 0.8525(3) 0.037(3) Uani 1 1 d U
H17B H 0.3092 0.8222 0.8688 0.044 Uiso 1 1 calc R
C18' C 0.2762(8) 0.7690(6) 0.8179(3) 0.040(3) Uani 1 1 d U
H18B H 0.2127 0.7964 0.8106 0.048 Uiso 1 1 calc R
C19' C 0.3100(8) 0.7133(6) 0.7922(3) 0.037(3) Uani 1 1 d U
H19B H 0.2705 0.7041 0.7676 0.044 Uiso 1 1 calc R
C20' C 0.4010(7) 0.6721(5) 0.8031(3) 0.027(2) Uani 1 1 d U
C21' C 0.4842(10) 0.7628(6) 0.9047(3) 0.047(3) Uani 1 1 d U
H21B H 0.5606 0.7421 0.9035 0.057 Uiso 1 1 calc R
C22' C 0.4971(10) 0.8401(6) 0.9125(4) 0.055(4) Uani 1 1 d U
H22D H 0.5358 0.8473 0.9386 0.082 Uiso 1 1 calc R
H22E H 0.4236 0.8623 0.9133 0.082 Uiso 1 1 calc R
H22F H 0.5404 0.8615 0.8908 0.082 Uiso 1 1 calc R
C23' C 0.4281(18) 0.7315(8) 0.9417(4) 0.124(8) Uani 1 1 d U
H23D H 0.4695 0.7454 0.9663 0.186 Uiso 1 1 calc R
H23E H 0.4270 0.6799 0.9395 0.186 Uiso 1 1 calc R
H23F H 0.3518 0.7493 0.9431 0.186 Uiso 1 1 calc R
C24' C 0.4338(8) 0.6101(6) 0.7763(3) 0.035(3) Uani 1 1 d U
H24B H 0.5058 0.5907 0.7870 0.042 Uiso 1 1 calc R
C25' C 0.3476(10) 0.5511(6) 0.7771(4) 0.053(3) Uani 1 1 d U
H25D H 0.3374 0.5354 0.8052 0.079 Uiso 1 1 calc R
H25E H 0.3732 0.5113 0.7607 0.079 Uiso 1 1 calc R
H25F H 0.2768 0.5686 0.7660 0.079 Uiso 1 1 calc R
C26' C 0.4506(9) 0.6335(6) 0.7324(3) 0.042(3) Uani 1 1 d U
H26D H 0.5066 0.6710 0.7317 0.063 Uiso 1 1 calc R
H26E H 0.3802 0.6512 0.7210 0.063 Uiso 1 1 calc R
H26F H 0.4757 0.5932 0.7163 0.063 Uiso 1 1 calc R
C27' C 0.8633(7) 0.5387(5) 0.8276(3) 0.022(2) Uani 1 1 d U
C28' C 0.8498(8) 0.4872(5) 0.7979(3) 0.027(2) Uani 1 1 d U
C29' C 0.9417(8) 0.4610(5) 0.7776(3) 0.032(3) Uani 1 1 d U
H29B H 0.9312 0.4273 0.7565 0.038 Uiso 1 1 calc R
C30' C 1.0481(8) 0.4834(6) 0.7878(3) 0.034(3) Uani 1 1 d U
H30B H 1.1106 0.4663 0.7736 0.041 Uiso 1 1 calc R
C31' C 1.0613(8) 0.5317(5) 0.8194(3) 0.029(2) Uani 1 1 d U
H31B H 1.1342 0.5461 0.8272 0.035 Uiso 1 1 calc R
C32' C 0.9707(8) 0.5595(5) 0.8399(3) 0.027(2) Uani 1 1 d U
C33' C 0.7327(9) 0.4641(5) 0.7829(3) 0.032(3) Uani 1 1 d U
H33B H 0.6776 0.4795 0.8035 0.038 Uiso 1 1 calc R
C34' C 0.7028(10) 0.5001(6) 0.7426(3) 0.045(3) Uani 1 1 d U
H34D H 0.6284 0.4853 0.7337 0.068 Uiso 1 1 calc R
H34E H 0.7570 0.4867 0.7221 0.068 Uiso 1 1 calc R
H34F H 0.7041 0.5515 0.7463 0.068 Uiso 1 1 calc R
C35' C 0.7232(10) 0.3843(6) 0.7782(4) 0.047(3) Uani 1 1 d U
H35D H 0.6480 0.3721 0.7688 0.070 Uiso 1 1 calc R
H35E H 0.7382 0.3617 0.8045 0.070 Uiso 1 1 calc R
H35F H 0.7773 0.3678 0.7585 0.070 Uiso 1 1 calc R
C36' C 0.9929(8) 0.6118(6) 0.8745(3) 0.034(3) Uani 1 1 d U
H36B H 0.9221 0.6374 0.8802 0.040 Uiso 1 1 calc R
C37' C 1.0290(10) 0.5721(7) 0.9132(3) 0.052(3) Uani 1 1 d U
H37D H 0.9712 0.5381 0.9205 0.078 Uiso 1 1 calc R
H37E H 1.0401 0.6059 0.9354 0.078 Uiso 1 1 calc R
H37F H 1.0987 0.5470 0.9084 0.078 Uiso 1 1 calc R
C38' C 1.0818(9) 0.6669(6) 0.8636(4) 0.054(4) Uani 1 1 d U
H38D H 1.0579 0.6927 0.8392 0.082 Uiso 1 1 calc R
H38E H 1.1524 0.6430 0.8585 0.082 Uiso 1 1 calc R
H38F H 1.0916 0.7002 0.8862 0.082 Uiso 1 1 calc R

loop_
_atom_site_aniso_label
_atom_site_aniso_U_11
_atom_site_aniso_U_22
_atom_site_aniso_U_33
_atom_site_aniso_U_23
_atom_site_aniso_U_13
_atom_site_aniso_U_12
Ir1 0.01864(17) 0.01497(17) 0.02007(17) -0.00082(16) -0.00198(13) -0.00125(16)
P1 0.0213(12) 0.0162(13) 0.0253(13) 0.0003(10) -0.0041(10) -0.0025(10)
N1 0.016(4) 0.021(4) 0.018(4) -0.001(3) -0.006(3) -0.003(3)
N2 0.031(4) 0.013(4) 0.021(4) 0.000(3) -0.014(3) -0.001(3)
C1 0.026(5) 0.032(6) 0.034(6) -0.002(5) -0.015(4) 0.000(5)
C2 0.037(6) 0.044(7) 0.046(7) -0.005(6) -0.007(5) 0.011(5)
C3 0.042(6) 0.045(7) 0.039(6) -0.005(5) -0.020(5) -0.013(5)
C4 0.032(5) 0.031(6) 0.033(6) 0.003(5) 0.006(5) -0.001(5)
C5 0.036(6) 0.047(8) 0.088(9) 0.026(7) 0.020(6) 0.004(6)
C6 0.057(7) 0.050(7) 0.022(5) 0.000(5) 0.019(5) 0.003(6)
C7 0.020(5) 0.022(5) 0.033(5) 0.008(4) -0.016(4) 0.003(4)
C8 0.040(6) 0.024(6) 0.075(8) 0.018(6) -0.008(6) 0.004(5)
C9 0.030(5) 0.028(6) 0.049(7) -0.009(5) 0.008(5) 0.013(5)
C10 0.039(6) 0.023(6) 0.049(7) -0.019(5) 0.000(5) 0.000(5)
C11 0.026(5) 0.021(5) 0.018(4) 0.001(4) 0.000(4) -0.003(4)
C12 0.031(5) 0.017(5) 0.019(4) 0.002(4) -0.007(4) -0.008(4)
C13 0.031(5) 0.020(5) 0.022(5) 0.005(4) -0.003(4) -0.003(4)
C14 0.038(6) 0.027(6) 0.068(8) -0.008(6) -0.021(6) -0.011(5)
C15 0.013(4) 0.029(5) 0.027(5) -0.005(4) -0.004(4) -0.005(4)
C16 0.022(5) 0.024(5) 0.036(5) -0.004(5) -0.005(4) -0.003(4)
C17 0.033(6) 0.029(6) 0.049(6) -0.013(5) -0.009(5) -0.002(5)
C18 0.022(5) 0.035(6) 0.063(7) -0.007(6) 0.000(5) 0.017(5)
C19 0.021(5) 0.053(7) 0.045(6) -0.008(6) 0.005(5) -0.001(5)
C20 0.019(5) 0.024(5) 0.045(6) -0.008(5) -0.002(4) -0.003(4)
C21 0.028(6) 0.045(7) 0.061(7) 0.008(6) -0.001(5) 0.016(5)
C22 0.048(7) 0.075(9) 0.067(8) 0.037(7) -0.028(6) -0.022(7)
C23 0.109(11) 0.055(9) 0.044(7) 0.008(7) -0.006(8) -0.017(8)
C24 0.015(5) 0.051(7) 0.037(6) -0.005(5) 0.005(4) -0.008(5)
C25 0.053(8) 0.067(9) 0.061(8) 0.011(7) -0.003(6) -0.019(7)
C26 0.065(8) 0.069(9) 0.040(7) 0.003(7) -0.008(6) -0.006(7)
C28 0.026(5) 0.027(5) 0.034(5) -0.001(5) -0.010(4) 0.012(4)
C29 0.052(7) 0.040(6) 0.034(6) -0.002(5) -0.010(5) 0.012(6)
C30 0.036(6) 0.052(7) 0.047(7) -0.013(6) -0.014(5) 0.016(6)
C31 0.027(5) 0.035(6) 0.066(7) -0.012(6) -0.003(5) 0.005(5)
C32 0.017(5) 0.016(5) 0.058(6) -0.012(5) 0.002(5) 0.005(4)
C33 0.045(6) 0.035(6) 0.034(6) 0.004(5) -0.004(5) 0.010(5)
C34 0.063(8) 0.044(7) 0.042(7) 0.014(6) 0.018(6) 0.007(6)
C35 0.075(8) 0.040(7) 0.034(6) 0.013(6) 0.005(6) -0.006(6)
C36 0.021(5) 0.037(6) 0.054(7) 0.000(5) 0.007(5) 0.004(5)
C37 0.094(10) 0.061(9) 0.045(7) 0.006(7) 0.016(7) 0.004(8)
C38 0.025(6) 0.052(8) 0.073(8) -0.001(7) -0.002(6) -0.011(5)
Ir1' 0.02085(18) 0.01689(18) 0.02304(18) 0.00279(17) 0.00191(14) -0.00117(16)
P1' 0.0227(13) 0.0191(13) 0.0300(14) 0.0023(11) 0.0020(11) -0.0045(10)
N1' 0.017(4) 0.022(4) 0.010(3) 0.002(3) 0.007(3) 0.001(3)
N2' 0.025(4) 0.020(4) 0.018(4) 0.006(3) -0.001(3) 0.004(3)
C1' 0.052(6) 0.038(6) 0.027(5) 0.008(5) 0.015(5) 0.002(6)
C2' 0.074(8) 0.055(8) 0.023(6) 0.005(6) 0.007(6) -0.007(7)
C3' 0.042(7) 0.072(9) 0.085(9) 0.029(8) 0.034(7) 0.004(7)
C4' 0.041(6) 0.036(6) 0.043(6) 0.003(6) -0.002(5) -0.006(5)
C5' 0.059(8) 0.050(8) 0.091(10) 0.001(7) -0.027(7) -0.031(7)
C6' 0.068(8) 0.080(10) 0.031(6) -0.007(6) -0.025(6) 0.011(7)
C7' 0.051(6) 0.012(5) 0.005(4) 0.004(4) -0.014(4) -0.002(5)
C8' 0.062(8) 0.034(7) 0.095(10) 0.024(7) 0.025(7) -0.010(6)
C9' 0.041(6) 0.049(7) 0.050(7) 0.016(6) -0.005(5) 0.004(6)
C10' 0.038(6) 0.026(5) 0.023(5) 0.007(4) 0.005(4) 0.003(5)
C11' 0.031(5) 0.015(5) 0.026(5) 0.010(4) 0.000(4) 0.004(4)
C12' 0.023(5) 0.024(5) 0.019(5) 0.005(4) 0.006(4) -0.003(4)
C13' 0.020(5) 0.023(5) 0.021(5) -0.004(4) 0.002(4) 0.002(4)
C14' 0.020(5) 0.026(6) 0.064(7) 0.008(5) 0.012(5) -0.002(5)
C15' 0.019(4) 0.017(5) 0.027(5) 0.000(4) 0.012(4) -0.004(4)
C16' 0.022(5) 0.027(5) 0.030(5) 0.007(5) 0.000(4) -0.001(4)
C17' 0.037(6) 0.033(6) 0.041(6) 0.004(5) 0.002(5) 0.009(5)
C18' 0.024(5) 0.044(7) 0.051(7) 0.020(6) -0.004(5) 0.006(5)
C19' 0.031(5) 0.049(7) 0.031(5) 0.005(5) -0.010(4) 0.001(5)
C20' 0.013(4) 0.035(6) 0.032(5) 0.006(5) 0.003(4) -0.006(4)
C21' 0.055(7) 0.039(6) 0.048(7) -0.019(6) -0.015(6) 0.021(6)
C22' 0.063(8) 0.048(7) 0.054(7) -0.018(6) 0.006(6) -0.019(7)
C23' 0.29(2) 0.061(10) 0.025(7) 0.006(7) -0.003(11) -0.064(13)
C24' 0.023(5) 0.044(6) 0.038(6) 0.005(5) 0.007(4) -0.002(5)
C25' 0.062(8) 0.049(8) 0.049(7) -0.013(6) 0.017(6) -0.026(6)
C26' 0.038(6) 0.066(8) 0.022(5) -0.013(5) -0.002(5) -0.007(6)
C27' 0.030(5) 0.018(5) 0.020(5) 0.012(4) 0.010(4) 0.000(4)
C28' 0.036(5) 0.014(5) 0.032(5) -0.002(4) 0.009(4) 0.001(4)
C29' 0.044(6) 0.026(5) 0.027(5) -0.005(4) 0.005(5) 0.002(5)
C30' 0.029(5) 0.051(7) 0.022(5) 0.002(5) 0.009(4) 0.010(5)
C31' 0.020(5) 0.034(6) 0.034(5) 0.005(5) -0.003(4) 0.011(4)
C32' 0.026(5) 0.027(5) 0.027(5) 0.007(4) 0.000(4) 0.003(4)
C33' 0.048(6) 0.026(5) 0.022(5) -0.006(4) -0.004(5) 0.009(5)
C34' 0.059(7) 0.037(7) 0.040(6) 0.006(5) -0.019(6) -0.012(6)
C35' 0.051(7) 0.037(7) 0.052(7) 0.003(6) -0.010(6) -0.003(6)
C36' 0.013(5) 0.041(6) 0.046(6) -0.006(5) -0.005(4) -0.001(5)
C37' 0.054(7) 0.051(8) 0.051(7) -0.007(6) -0.016(6) 0.007(6)
C38' 0.029(6) 0.050(8) 0.084(9) -0.006(7) -0.001(6) -0.008(6)

loop_
_atom_type_symbol
_atom_type_description
_atom_type_scat_dispersion_real
_atom_type_scat_dispersion_imag
_atom_type_scat_source
C C 0.0033 0.0016 'International Tables Vol C Tables 4.2.6.8 and 6.1.1.4'
H H 0.0000 0.0000 'International Tables Vol C Tables 4.2.6.8 and 6.1.1.4'
N N 0.0061 0.0033 'International Tables Vol C Tables 4.2.6.8 and 6.1.1.4'
P P 0.1023 0.0942 'International Tables Vol C Tables 4.2.6.8 and 6.1.1.4'
Ir Ir -1.4442 7.9887 'International Tables Vol C Tables 4.2.6.8 and 6.1.1.4'

loop_
_geom_angle_atom_site_label_1
_geom_angle_atom_site_label_2
_geom_angle_atom_site_label_3
_geom_angle
N2 Ir1 N1 89.8(3)
N2 Ir1 P1 136.7(2)
N1 Ir1 P1 112.9(2)
C1 P1 C7 104.6(4)
C1 P1 C4 104.5(4)
C7 P1 C4 107.7(4)
C1 P1 Ir1 116.6(3)
C7 P1 Ir1 116.3(3)
C4 P1 Ir1 106.2(3)
C13 N1 C15 116.4(7)
C13 N1 Ir1 123.6(6)
C15 N1 Ir1 119.0(5)
C11 N2 C27 114.8(7)
C11 N2 Ir1 127.3(6)
C27 N2 Ir1 117.4(5)
C2 C1 C3 108.3(8)
C2 C1 P1 113.0(7)
C3 C1 P1 111.8(7)
C6 C4 C5 112.7(9)
C6 C4 P1 111.2(7)
C5 C4 P1 118.6(8)
C9 C7 C8 110.3(8)
C9 C7 P1 114.7(7)
C8 C7 P1 114.9(7)
N2 C11 C12 123.4(8)
N2 C11 C10 119.9(8)
C12 C11 C10 116.1(8)
C11 C12 C13 130.2(9)
N1 C13 C12 124.6(8)
N1 C13 C14 120.4(8)
C12 C13 C14 114.8(8)
C16 C15 N1 120.5(8)
C16 C15 C20 119.7(8)
N1 C15 C20 119.8(8)
C17 C16 C15 119.0(9)
C17 C16 C21 117.8(9)
C15 C16 C21 122.9(9)
C16 C17 C18 121.2(10)
C19 C18 C17 120.4(10)
C18 C19 C20 121.4(10)
C19 C20 C15 118.2(9)
C19 C20 C24 120.4(9)
C15 C20 C24 121.3(8)
C22 C21 C23 105.5(9)
C22 C21 C16 113.1(10)
C23 C21 C16 111.7(9)
C26 C24 C20 111.5(9)
C26 C24 C25 111.5(9)
C20 C24 C25 110.0(8)
C28 C27 C32 121.8(8)
C28 C27 N2 118.3(8)
C32 C27 N2 119.8(8)
C27 C28 C29 117.7(9)
C27 C28 C33 121.6(8)
C29 C28 C33 120.6(9)
C30 C29 C28 121.4(10)
C29 C30 C31 120.2(10)
C32 C31 C30 120.9(10)
C31 C32 C27 117.9(10)
C31 C32 C36 119.6(9)
C27 C32 C36 122.4(8)
C28 C33 C34 108.9(9)
C28 C33 C35 112.8(9)
C34 C33 C35 110.1(9)
C37 C36 C32 111.7(9)
C37 C36 C38 109.5(10)
C32 C36 C38 111.7(9)
N2' Ir1' N1' 89.5(3)
N2' Ir1' P1' 139.5(2)
N1' Ir1' P1' 114.3(2)
C4' P1' C1' 103.7(5)
C4' P1' C7' 106.1(5)
C1' P1' C7' 104.1(5)
C4' P1' Ir1' 107.7(4)
C1' P1' Ir1' 116.3(4)
C7' P1' Ir1' 117.7(3)
C13' N1' C15' 116.5(7)
C13' N1' Ir1' 123.8(6)
C15' N1' Ir1' 118.8(5)
C11' N2' C27' 117.0(7)
C11' N2' Ir1' 126.5(6)
C27' N2' Ir1' 115.7(5)
C3' C1' C2' 107.2(9)
C3' C1' P1' 113.8(8)
C2' C1' P1' 113.2(7)
C6' C4' C5' 109.9(10)
C6' C4' P1' 110.9(7)
C5' C4' P1' 121.3(8)
C9' C7' C8' 108.2(9)
C9' C7' P1' 115.8(7)
C8' C7' P1' 120.3(8)
N2' C11' C12' 124.5(8)
N2' C11' C10' 118.7(8)
C12' C11' C10' 116.6(8)
C11' C12' C13' 129.0(8)
N1' C13' C12' 125.3(8)
N1' C13' C14' 120.8(8)
C12' C13' C14' 113.7(8)
N1' C15' C20' 120.2(8)
N1' C15' C16' 119.6(8)
C20' C15' C16' 120.2(8)
C17' C16' C15' 117.8(9)
C17' C16' C21' 119.7(9)
C15' C16' C21' 122.5(8)
C18' C17' C16' 122.1(10)
C17' C18' C19' 120.9(10)
C20' C19' C18' 119.9(9)
C19' C20' C15' 119.2(9)
C19' C20' C24' 119.6(9)
C15' C20' C24' 121.2(8)
C22' C21' C16' 114.8(9)
C22' C21' C23' 106.7(10)
C16' C21' C23' 113.0(11)
C26' C24' C25' 109.2(9)
C26' C24' C20' 111.4(9)
C25' C24' C20' 111.8(8)
C28' C27' C32' 119.8(8)
C28' C27' N2' 120.1(8)
C32' C27' N2' 120.1(8)
C27' C28' C29' 120.3(9)
C27' C28' C33' 121.3(8)
C29' C28' C33' 118.1(8)
C30' C29' C28' 120.8(9)
C29' C30' C31' 118.4(9)
C32' C31' C30' 122.0(9)
C31' C32' C27' 118.4(9)
C31' C32' C36' 118.5(8)
C27' C32' C36' 123.1(8)
C35' C33' C34' 109.9(8)
C35' C33' C28' 112.2(8)
C34' C33' C28' 110.5(8)
C32' C36' C38' 112.2(9)
C32' C36' C37' 110.2(9)
C38' C36' C37' 109.7(9)

loop_
_geom_bond_atom_site_label_1
_geom_bond_atom_site_label_2
_geom_bond_distance
Ir1 N2 2.055(7)
Ir1 N1 2.151(7)
Ir1 P1 2.189(2)
P1 C1 1.859(9)
P1 C7 1.863(9)
P1 C4 1.863(10)
N1 C13 1.339(11)
N1 C15 1.432(11)
N2 C11 1.342(11)
N2 C27 1.473(11)
C1 C2 1.538(14)
C1 C3 1.542(14)
C4 C6 1.502(14)
C4 C5 1.581(15)
C7 C9 1.498(13)
C7 C8 1.558(13)
C10 C11 1.523(13)
C11 C12 1.390(12)
C12 C13 1.394(13)
C13 C14 1.508(13)
C15 C16 1.422(13)
C15 C20 1.428(13)
C16 C17 1.369(14)
C16 C21 1.546(15)
C17 C18 1.380(15)
C18 C19 1.379(15)
C19 C20 1.380(14)
C20 C24 1.521(14)
C21 C22 1.510(16)
C21 C23 1.529(16)
C24 C26 1.513(15)
C24 C25 1.537(15)
C27 C28 1.397(13)
C27 C32 1.422(12)
C28 C29 1.398(14)
C28 C33 1.506(14)
C29 C30 1.380(15)
C30 C31 1.392(16)
C31 C32 1.384(14)
C32 C36 1.536(15)
C33 C34 1.523(15)
C33 C35 1.541(15)
C36 C37 1.507(16)
C36 C38 1.560(14)
Ir1' N2' 2.075(7)
Ir1' N1' 2.147(7)
Ir1' P1' 2.201(2)
P1' C4' 1.826(11)
P1' C1' 1.834(10)
P1' C7' 1.834(10)
N1' C13' 1.334(11)
N1' C15' 1.417(11)
N2' C11' 1.347(11)
N2' C27' 1.436(11)
C1' C3' 1.530(15)
C1' C2' 1.558(15)
C4' C6' 1.558(15)
C4' C5' 1.546(15)
C7' C9' 1.505(13)
C7' C8' 1.527(14)
C10' C11' 1.508(12)
C11' C12' 1.380(12)
C12' C13' 1.401(12)
C13' C14' 1.539(12)
C15' C20' 1.418(13)
C15' C16' 1.437(13)
C16' C17' 1.395(13)
C16' C21' 1.514(14)
C17' C18' 1.349(14)
C18' C19' 1.416(15)
C19' C20' 1.387(13)
C20' C24' 1.525(14)
C21' C22' 1.495(15)
C21' C23' 1.525(18)
C24' C26' 1.532(14)
C24' C25' 1.525(15)
C27' C28' 1.390(13)
C27' C32' 1.405(13)
C28' C29' 1.393(13)
C28' C33' 1.550(14)
C29' C30' 1.386(14)
C30' C31' 1.392(14)
C31' C32' 1.396(13)
C32' C36' 1.530(14)
C33' C35' 1.522(14)
C33' C34' 1.529(13)
C36' C38' 1.541(15)
C36' C37' 1.537(15)
